data_9003097
loop_
_publ_author_name
'Gunter, M. E.'
'Dyar, M. D.'
'Twamley, B.'
'Foit, F. F.'
'Cornelius, S.'

_publ_section_title
;
 Composition, Fe3+/Sum(Fe), and crystal structure of non-asbestiform and
 asbestiform amphiboles from Libby, Montana, U.S.A.
;
_journal_name_full 'American Mineralogist'
_journal_page_first 1970
_journal_page_last 1978
_journal_volume 88
_journal_year 2003
_chemical_formula_sum 'Al0.06 Ca1.12 Fe0.52 H2 K0.2 Mg4.46 Mn0.04 Na1.12 O24 Si7.96'
_chemical_name_mineral Richterite
_space_group_IT_number 12
_symmetry_space_group_name_Hall '-C 2y'
_symmetry_space_group_name_H-M 'C 1 2/m 1'
_cell_angle_alpha 90
_cell_angle_beta 104.377
_cell_angle_gamma 90
_cell_formula_units_Z 2
_cell_length_a 9.8787
_cell_length_b 18.024
_cell_length_c 5.2875
_cell_volume 911.975
_database_code_amcsd 0003186
_exptl_crystal_density_diffrn 3.020
_cod_original_formula_sum 'Si7.96 Al.06 Mg4.46 Fe.52 Mn.04 Ca1.12 Na1.12 K.2 O24 H2'
_cod_database_code 9003097

loop_
_space_group_symop_operation_xyz
x,y,z
1/2+x,1/2+y,z
x,-y,z
1/2+x,1/2-y,z
-x,y,-z
1/2-x,1/2+y,-z
-x,-y,-z
1/2-x,1/2-y,-z

loop_
_atom_site_aniso_label
_atom_site_aniso_U_11
_atom_site_aniso_U_22
_atom_site_aniso_U_33
_atom_site_aniso_U_12
_atom_site_aniso_U_13
_atom_site_aniso_U_23
SiT(1) 0.01500 0.01100 0.00800 0.00000 0.00500 -0.00100
AlT(1) 0.01500 0.01100 0.00800 0.00000 0.00500 -0.00100
SiT(2) 0.01500 0.01200 0.00700 -0.00100 0.00400 0.00000
AlT(2) 0.01500 0.01200 0.00700 -0.00100 0.00400 0.00000
MgM(1) 0.01300 0.00900 0.00500 0.00000 0.00300 0.00000
AlM(1) 0.01300 0.00900 0.00500 0.00000 0.00300 0.00000
MgM(2) 0.01200 0.01100 0.00700 0.00000 0.00400 0.00000
FeM(2) 0.01200 0.01100 0.00700 0.00000 0.00400 0.00000
MgM(3) 0.02600 0.02000 0.01600 0.00000 0.00700 0.00000
FeM(3) 0.02600 0.02000 0.01600 0.00000 0.00700 0.00000
MnM(4) 0.02400 0.01600 0.01800 0.00000 0.01200 0.00000
CaM(4) 0.02400 0.01600 0.01800 0.00000 0.01200 0.00000
NaM(4) 0.02400 0.01600 0.01800 0.00000 0.01200 0.00000
NaA 0.12700 0.05800 0.18800 0.00000 0.14700 0.00000
KA 0.12700 0.05800 0.18800 0.00000 0.14700 0.00000
O(1) 0.01700 0.01300 0.00800 -0.00100 0.00400 -0.00100
O(2) 0.01700 0.01500 0.01100 -0.00100 0.00500 -0.00100
O(3) 0.01800 0.01600 0.01000 0.00000 0.00600 0.00000
O(4) 0.02000 0.01500 0.00900 -0.00400 0.00500 -0.00100
O(5) 0.01800 0.01800 0.01000 0.00000 0.00500 0.00400
O(6) 0.01700 0.01500 0.01100 -0.00100 0.00400 -0.00200
O(7) 0.01300 0.01600 0.01600 0.00000 0.00400 0.00000

loop_
_atom_site_label
_atom_site_fract_x
_atom_site_fract_y
_atom_site_fract_z
_atom_site_occupancy
_atom_site_U_iso_or_equiv
_atom_site_type_symbol
_atom_site_attached_hydrogens
SiT(1) 0.27910 0.08480 0.29600 0.99500 0.01100 Si 0
AlT(1) 0.27910 0.08480 0.29600 0.00500 0.01100 Al 0
SiT(2) 0.28720 0.17140 0.80310 0.99500 0.01100 Si 0
AlT(2) 0.28720 0.17140 0.80310 0.00500 0.01100 Al 0
MgM(1) 0.00000 0.08860 0.50000 0.99000 0.00900 Mg 0
AlM(1) 0.00000 0.08860 0.50000 0.01000 0.00900 Al 0
MgM(2) 0.00000 0.17960 0.00000 0.82000 0.01000 Mg 0
FeM(2) 0.00000 0.17960 0.00000 0.18000 0.01000 Fe 0
MgM(3) 0.00000 0.00000 0.00000 0.84000 0.02000 Mg 0
FeM(3) 0.00000 0.00000 0.00000 0.16000 0.02000 Fe 0
MnM(4) 0.00000 0.27720 0.50000 0.02000 0.01800 Mn 0
CaM(4) 0.00000 0.27720 0.50000 0.56000 0.01800 Ca 0
NaM(4) 0.00000 0.27720 0.50000 0.42000 0.01800 Na 0
NaA 0.00000 0.50000 0.00000 0.28000 0.10500 Na 0
KA 0.00000 0.50000 0.00000 0.20000 0.10500 K 0
O(1) 0.11130 0.08650 0.21660 1.00000 0.01300 O 0
O(2) 0.11860 0.17020 0.72690 1.00000 0.01400 O 0
O(3) 0.10810 0.00000 0.71380 1.00000 0.01400 O 0
O(4) 0.36340 0.24870 0.79560 1.00000 0.01500 O 0
O(5) 0.34590 0.13150 0.09220 1.00000 0.01500 O 0
O(6) 0.34190 0.11820 0.58770 1.00000 0.01400 O 0
O(7) 0.33640 0.00000 0.29350 1.00000 0.01600 O 0
H 0.21480 0.00000 0.77500 1.00000 0.03000 H 0

loop_
_cod_changelog_entry_id
_cod_changelog_entry_author
_cod_changelog_entry_date
_cod_changelog_entry_text
1
;cod-tools version 3.8.0
Id: cif_guess_AMCSD_atom_types 9581 2023-05-17 12:35:41Z saulius
;
2023-05-23T09:15:15+03:00
;Derived atom types and hydrogen counts
from atom names that follow the AMCSD naming convention
(Wat == water, O-H == hydroxyl).
;

loop_
_cod_related_entry_id
_cod_related_entry_database
_cod_related_entry_code
1 AMCSD 0003186
